data_2101489
loop_
_publ_author_name
'Zaleski, J.'
'Pietraszko, A.'

_publ_section_title
;
 Structure at 200 and 298 K and X-ray investigations of the phase
 transition at 242 K of [NH~2~(CH~3~)~2~]~3~Sb~2~Cl~9~ (DMACA)
;
_journal_issue 2
_journal_name_full 'Acta Crystallographica Section B'
_journal_page_first 287
_journal_page_last 295
_journal_paper_doi 10.1107/S0108768195010615
_journal_volume 52
_journal_year 1996
_chemical_formula_sum 'C6 H24 Cl9 N3 Sb2'
_chemical_formula_weight 700.8
_space_group_IT_number 7
_symmetry_cell_setting monoclinic
_symmetry_space_group_name_Hall 'P -2yc'
_symmetry_space_group_name_H-M 'P 1 c 1'
_cell_angle_alpha 90.0
_cell_angle_beta 95.81(3)
_cell_angle_gamma 90.0
_cell_formula_units_Z 2
_cell_length_a 9.470(3)
_cell_length_b 9.034(3)
_cell_length_c 14.080(4)
_cell_measurement_reflns_used 26
_cell_measurement_temperature 200
_cell_measurement_theta_max 15
_cell_measurement_theta_min 9.5
_cell_volume 1198.4(6)
_diffrn_measurement_device 'Kuma KM-4'
_diffrn_measurement_method \w-\q
_diffrn_radiation_type MoK\a
_diffrn_radiation_wavelength 0.71073
_diffrn_reflns_av_R_equivalents 0.0168
_diffrn_reflns_limit_h_max 17
_diffrn_reflns_limit_h_min -17
_diffrn_reflns_limit_k_max 16
_diffrn_reflns_limit_k_min -16
_diffrn_reflns_limit_l_max 15
_diffrn_reflns_limit_l_min 0
_diffrn_reflns_number 10529
_diffrn_standards_decay_% 0
_diffrn_standards_interval_count 50
_diffrn_standards_number 2
_exptl_absorpt_coefficient_mu 3.28
_exptl_absorpt_correction_type semi-empirical
_exptl_crystal_density_diffrn 1.942
_exptl_crystal_size_max 0.4
_exptl_crystal_size_mid 0.4
_exptl_crystal_size_min 0.3
_refine_diff_density_max 0.81
_refine_diff_density_min -0.50
_refine_ls_goodness_of_fit_obs 0.95
_refine_ls_hydrogen_treatment
;H atoms were placed in calculated positions; methyl H atoms
were not refined, positional and displacement parameters for
all others were refined
;
_refine_ls_number_parameters 233
_refine_ls_number_reflns 4613
_refine_ls_R_factor_obs 0.0241
_refine_ls_structure_factor_coef F
_refine_ls_wR_factor_obs 0.0252
_reflns_number_observed 4613
_reflns_number_total 5788
_reflns_observed_criterion F>4.0\s(F)
_cod_data_source_file hr0024.cif
_cod_data_source_block hr0024a
_cod_original_cell_volume 1198.4(4)
_cod_database_code 2101489

loop_
_symmetry_equiv_pos_as_xyz
x,y,z
x,-y,1/2+z

loop_
_atom_site_label
_atom_site_fract_x
_atom_site_fract_y
_atom_site_fract_z
_atom_site_U_iso_or_equiv
Sb(1) .0 .2102 .0 .0260(10)
Sb(2) .32450(10) .70430(10) .16870(10) .0250(10)
Cl(1) .4541(2) .5329(2) .27580(10) .0410(10)
Cl(2) -.1457(2) .0217(2) -.0809(2) .0480(10)
Cl(3) -.1830(2) .3923(2) -.0523(2) .0410(10)
Cl(4) .1925(2) -.0347(2) .04900(10) .0450(10)
Cl(5) .4571(2) .6554(2) .03630(10) .0410(10)
Cl(6) -.1279(2) .1663(2) .15140(10) .0420(10)
Cl(7) .5227(2) .8972(2) .2224(2) .0430(10)
Cl(8) .1564(2) .4853(2) .10830(10) .0440(10)
Cl(9) .1149(2) .7617(2) .33380(10) .0550(10)
N(1) .1176(6) -.1802(6) -.1609(4) .0500(10)
C(1) .2500(9) -.1669(10) -.2038(7) .0560(10)
C(2) .0843(11) -.3316(11) -.1334(7) .072(2)
N(2) -.1885(6) .6973(6) .2069(4) .0460(10)
C(3) -.2025(6) .5350(7) .1969(4) .0410(10)
C(4) -.1546(8) .7672(8) .1180(7) .0630(10)
N(31) .5327(8) .8726(8) .5520(5) .0450(10)
C(51) .4944(12) .7374(12) .6007(11) .081(2)
C(61) .5021(11) .8871(16) .4493(7) .072(2)
N(32) .483(3) .819(2) .473(2) .094(2)
C(52) .454(3) .721(3) .543(2) .083(2)
C(62) .542(3) .972(2) .496(2) .100(2)
H(1A) .046(3) -.137(3) -.208(3) .060
H(1B) .135(3) -.125(3) -.115(3) .060
H(2A) -.113(3) .734(3) .247(3) .060
H(2B) -.274(3) .743(3) .211(3) .060
H(31A) .635(3) .885(3) .568(3) .060
H(31B) .495(3) .935(3) .583(3) .060
H(32A) .406(3) .819(3) .442(3) .100
H(32B) .559(3) .772(3) .452(3) .100
H(1C) .2667 -.0659 -.2206 .080
H(1D) .3262 -.2007 -.1588 .080
H(1E) .2451 -.2275 -.2601 .080
H(2C) -.0043 -.3321 -.1058 .080
H(2D) .0772 -.3943 -.1887 .080
H(2E) .1582 -.3676 -.0875 .080
H(3A) -.2254 .4928 .2561 .080
H(3B) -.2766 .5123 .1474 .080
H(3C) -.1144 .4945 .1806 .080
H(4A) -.1466 .8723 .1270 .080
H(4B) -.0661 .7285 .1011 .080
H(4C) -.2283 .7463 .0679 .080
H(51A) .5212 .7442 .6681 .080
H(51B) .3939 .7217 .5893 .080
H(51C) .5435 .6560 .5749 .080
H(61A) .5329 .9827 .4301 .080
H(61B) .5515 .8116 .4179 .080
H(61C) .4018 .8772 .4322 .080
H(52A) .4250 .6217 .5248 .080
H(52B) .5355 .7165 .5891 .080
H(52C) .3777 .7699 .5702 .080
H(62A) .5650 1.0228 .4396 .080
H(62B) .4667 1.0223 .5227 .080
H(62C) .6246 .9690 .5417 .080

loop_
_geom_angle_atom_site_label_1
_geom_angle_atom_site_label_2
_geom_angle_atom_site_label_3
_geom_angle
_geom_angle_publ_flag
Cl(2) Sb(1) Cl(3) 88.80(10) yes
Cl(2) Sb(1) Cl(4) 83.70(10) yes
Cl(2) Sb(1) Cl(6) 89.30(10) yes
Cl(2) Sb(1) Cl(8) 172.50(10) yes
Cl(3) Sb(1) Cl(4) 172.50(10) yes
Cl(3) Sb(1) Cl(6) 88.60(10) yes
Cl(3) Sb(1) Cl(8) 84.30(10) yes
Cl(4) Sb(1) Cl(6) 91.20(10) yes
Cl(4) Sb(1) Cl(8) 103.20(10) yes
Cl(6) Sb(1) Cl(8) 87.70(10) yes
Cl(1) Sb(2) Cl(5) 95.50(10) yes
Cl(1) Sb(2) Cl(7) 86.60(10) yes
Cl(1) Sb(2) Cl(8) 88.40(10) yes
Cl(1) Sb(2) Cl(9) 87.90(10) yes
Cl(5) Sb(2) Cl(7) 86.00(10) yes
Cl(5) Sb(2) Cl(8) 87.60(10) yes
Cl(5) Sb(2) Cl(9) 174.00(10) yes
Cl(7) Sb(2) Cl(8) 171.40(10) yes
Cl(7) Sb(2) Cl(9) 99.20(10) yes
Cl(8) Sb(2) Cl(9) 87.60(10) yes
Sb(1) Cl(8) Sb(2) 167.30(10) yes
C(1) N(1) C(2) 114.0(10) yes
C(3) N(2) C(4) 112.0(10) yes
C(51) N(31) C(61) 121.0(10) yes
C(52) N(32) C(62) 122(3) yes

loop_
_geom_bond_atom_site_label_1
_geom_bond_atom_site_label_2
_geom_bond_distance
_geom_bond_publ_flag
Sb(1) Cl(2) 2.405(2) yes
Sb(1) Cl(3) 2.447(2) yes
Sb(1) Cl(4) 2.905(2) yes
Sb(1) Cl(6) 2.587(2) yes
Sb(1) Cl(8) 3.199(2) yes
Sb(2) Cl(1) 2.409(2) yes
Sb(2) Cl(5) 2.393(2) yes
Sb(2) Cl(7) 2.617(2) yes
Sb(2) Cl(8) 2.625(2) yes
Sb(2) Cl(9) 3.247(2) yes
N(1) C(1) 1.450(10) yes
N(1) C(2) 1.460(10) yes
N(2) C(3) 1.480(10) yes
N(2) C(4) 1.470(10) yes
N(31) C(51) 1.460(10) yes
N(31) C(61) 1.450(10) yes
N(32) C(52) 1.37(4) yes
N(32) C(62) 1.52(3) yes
